data_1540282
loop_
_publ_author_name
'Klinkert, B.'
'Jansen, M.'

_publ_section_title
;
 Darstellung und Kristallstruktur von Cs V H P3 O10
;
_journal_name_full 'Zeitschrift fuer Anorganische und Allgemeine Chemie'
_journal_page_first 77
_journal_page_last 86
_journal_volume 567
_journal_year 1988
_chemical_formula_sum 'Cs H O10 P3 V'
_chemical_name_systematic 'Cs V (H P3 O10)'
_space_group_IT_number 15
_symmetry_space_group_name_Hall '-C 2yc'
_symmetry_space_group_name_H-M 'C 1 2/c 1'
_cell_angle_alpha 90
_cell_angle_beta 110.76
_cell_angle_gamma 90
_cell_formula_units_Z 4
_cell_length_a 12.087
_cell_length_b 8.777
_cell_length_c 8.944
_cell_volume 887.242
_citation_journal_id_ASTM ZAACAB
_cod_data_source_file Klinkert_ZAACAB_1988_1462.cif
_cod_data_source_block H1Cs1O10P3V1
_cod_original_cell_volume 887.2421
_cod_original_formula_sum 'H1 Cs1 O10 P3 V1'
_cod_database_code 1540282

loop_
_symmetry_equiv_pos_as_xyz
x,y,z
-x,y,-z+1/2
-x,-y,-z
x,-y,z-1/2
x+1/2,y+1/2,z
-x+1/2,y+1/2,-z+1/2
-x+1/2,-y+1/2,-z
x+1/2,-y+1/2,z-1/2

loop_
_atom_site_label
_atom_site_type_symbol
_atom_site_fract_x
_atom_site_fract_y
_atom_site_fract_z
_atom_site_occupancy
_atom_site_U_iso_or_equiv
O3 O-2 0.2694 0.3777 0.1826 1 0.0
V1 V+3 0.25 0.25 0 1 0.0
O5 O-2 0.214 0.0686 0.1048 1 0.0
O2 O-2 0.1751 0.3241 0.4004 1 0.0
P1 P+5 0.5 0.1271 0.25 1 0.0
O4 O-2 0.4267 0.2155 0.1048 1 0.0
P2 P+5 0.207 0.4425 0.2986 1 0.0
Cs1 Cs+1 0 0.0652 0.25 1 0.0
O1 O-2 0.4181 0.0174 0.3071 1 0.0
